data_1550414
loop_
_publ_author_name
'Royal, Titouan'
'Baudoin, Olivier'

_publ_section_title
;
 Pd-catalyzed \g-arylation of \g,\d-unsaturated O-carbamates via an
 unusual haptotropic rearrangement
;
_journal_name_full 'Chemical Science'
_journal_paper_doi 10.1039/C8SC05058A
_journal_year 2019
_chemical_absolute_configuration ad
_chemical_compound_source 'T. Royal'
_chemical_formula_moiety 'C24 H22 F1 N1 O4'
_chemical_formula_sum 'C24 H22 F N O4'
_chemical_formula_weight 407.44
_chemical_melting_point ?
_space_group_IT_number 4
_symmetry_cell_setting monoclinic
_symmetry_space_group_name_Hall 'P 2yb'
_symmetry_space_group_name_H-M 'P 1 21 1'
_atom_sites_solution_hydrogens difmap
_atom_sites_solution_primary other
_audit_creation_date 2018-12-13
_audit_creation_method CRYSTALS_ver_14.61_build_7031
_audit_update_record
;
2018-12-13 deposited with the CCDC.
2019-01-08 downloaded from the CCDC.
;
_cell_angle_alpha 90
_cell_angle_beta 102.1332(18)
_cell_angle_gamma 90
_cell_formula_units_Z 4
_cell_length_a 15.3844(8)
_cell_length_b 7.2248(4)
_cell_length_c 18.6689(10)
_cell_measurement_reflns_used 9990
_cell_measurement_temperature 130
_cell_measurement_theta_max 70
_cell_measurement_theta_min 3
_cell_volume 2028.68(19)
_computing_cell_refinement 'Apex2 (Bruker AXS, 2006)'
_computing_data_collection 'Apex2 (Bruker AXS, 2006)'
_computing_data_reduction 'Apex2 (Bruker AXS, 2006)'
_computing_molecular_graphics 'CAMERON (Watkin et al., 1996)'
_computing_publication_material 'CRYSTALS (Betteridge et al., 2003)'
_computing_structure_refinement 'CRYSTALS (Betteridge et al., 2003)'
_computing_structure_solution 'Superflip (Palatinus & Chapuis, 2007)'
_diffrn_ambient_temperature 130
_diffrn_measured_fraction_theta_full 0.998
_diffrn_measured_fraction_theta_max 0.979
_diffrn_measurement_device Area
_diffrn_measurement_device_type 'Bruker Kappa Apex2'
_diffrn_measurement_method '\f & \w scans'
_diffrn_radiation_monochromator graphite
_diffrn_radiation_type 'Cu K\a'
_diffrn_radiation_wavelength 1.54178
_diffrn_reflns_av_R_equivalents 0.027
_diffrn_reflns_av_unetI/netI 0.037
_diffrn_reflns_limit_h_max 18
_diffrn_reflns_limit_h_min -18
_diffrn_reflns_limit_k_max 8
_diffrn_reflns_limit_k_min -8
_diffrn_reflns_limit_l_max 22
_diffrn_reflns_limit_l_min -22
_diffrn_reflns_number 27443
_diffrn_reflns_theta_full 68.000
_diffrn_reflns_theta_max 70.141
_diffrn_reflns_theta_min 4.183
_diffrn_standards_number 0
_exptl_absorpt_coefficient_mu 0.800
_exptl_absorpt_correction_T_max 0.57
_exptl_absorpt_correction_T_min 0.52
_exptl_absorpt_correction_type multi-scan
_exptl_absorpt_process_details 'SADABS (Siemens, 1996)'
_exptl_crystal_colour colourless
_exptl_crystal_density_diffrn 1.334
_exptl_crystal_density_meas ?
_exptl_crystal_density_method 'not measured'
_exptl_crystal_description plate
_exptl_crystal_F_000 856
_exptl_crystal_recrystallization_method
; 
Cyclohexane
;
_exptl_crystal_size_max 0.300
_exptl_crystal_size_mid 0.250
_exptl_crystal_size_min 0.070
_refine_diff_density_max 1.05
_refine_diff_density_min -0.32
_refine_ls_abs_structure_details
; 
 Parsons, Flack & Wagner (2013), 
 3286 Friedel Pairs 
;
_refine_ls_abs_structure_Flack 0.04(2)
_refine_ls_extinction_method None
_refine_ls_goodness_of_fit_ref 0.8837
_refine_ls_hydrogen_treatment constr
_refine_ls_matrix_type full
_refine_ls_number_parameters 542
_refine_ls_number_reflns 7435
_refine_ls_number_restraints 1
_refine_ls_R_factor_all 0.0356
_refine_ls_R_factor_gt 0.0351
_refine_ls_shift/su_max 0.0002956
_refine_ls_shift/su_mean 0.0000201
_refine_ls_structure_factor_coef Fsqd
_refine_ls_weighting_details
;
 Method= Modified Sheldrick 
 w=1/[\s^2^(F^2^) + ( 0.04P)^2^ + 1.58P] 
 ,where P=(max(Fo^2^,0) + 2Fc^2^)/3 
;
_refine_ls_weighting_scheme calc
_refine_ls_wR_factor_all 0.0884
_refine_ls_wR_factor_gt 0.0880
_refine_ls_wR_factor_ref 0.0884
_reflns_limit_h_max 18
_reflns_limit_h_min -18
_reflns_limit_k_max 8
_reflns_limit_k_min -8
_reflns_limit_l_max 22
_reflns_limit_l_min 0
_reflns_number_gt 7304
_reflns_number_total 7436
_reflns_threshold_expression I>2.0\s(I)
_oxford_diffrn_Wilson_B_factor 0.00
_oxford_diffrn_Wilson_scale 0.00
_oxford_refine_ls_r_factor_ref 0.0356
_oxford_refine_ls_scale 0.12351(3)
_oxford_reflns_number_all 7435
_oxford_structure_analysis_title 'TIT1533F25_130K_0m in P2(1)'
_cod_data_source_file c8sc05058a2.cif
_cod_data_source_block TIT1533F25_130K
_cod_depositor_comments
;
The following automatic conversions were performed:

'_chemical_melting_point' value 'not measured' was changed to '?' -
the value is undefined or not given.

'_exptl_crystal_density_meas' value 'not measured' was changed to '?'
- the value is perceived as not measured.

Automatic conversion script
Id: cif_fix_values 4973 2017-02-22 13:04:09Z antanas 
;
_cod_original_sg_symbol_H-M 'P 1 21 1 '
_cod_original_formula_sum 'C24 H22 F1 N1 O4'
_cod_database_code 1550414
_oxford_refine_reflns_threshold_expression_ref I>-3.0\s(I)
_oxford_hooft_y 0.03(3)
_oxford_bijvoet_difference 0.04(2)
_oxford_refined_flack_x 0.02(11)

loop_
_symmetry_equiv_pos_as_xyz
x,y,z
-x,y+1/2,-z

loop_
_atom_site_label
_atom_site_type_symbol
_atom_site_fract_x
_atom_site_fract_y
_atom_site_fract_z
_atom_site_U_iso_or_equiv
_atom_site_occupancy
_atom_site_adp_type
_atom_site_refinement_flags_posn
F1 F 0.00143(9) 0.02511(18) 0.34143(7) 0.0422 1.0000 Uani .
C2 C 0.02903(13) 0.1977(3) 0.32987(10) 0.0305 1.0000 Uani .
C3 C -0.01735(11) 0.3470(3) 0.34920(10) 0.0244 1.0000 Uani .
C4 C -0.09615(11) 0.3216(3) 0.38557(9) 0.0221 1.0000 Uani .
C5 C -0.18024(12) 0.4214(3) 0.34497(10) 0.0243 1.0000 Uani .
C6 C -0.22708(12) 0.3335(3) 0.27394(10) 0.0276 1.0000 Uani .
O7 O -0.16863(8) 0.3455(2) 0.22207(7) 0.0255 1.0000 Uani .
C8 C -0.20152(12) 0.2771(2) 0.15558(10) 0.0217 1.0000 Uani .
O9 O -0.27591(9) 0.2143(2) 0.13708(7) 0.0338 1.0000 Uani .
C10 C -0.13698(11) 0.2858(2) 0.10655(10) 0.0192 1.0000 Uani .
C11 C -0.04888(12) 0.3410(2) 0.13051(9) 0.0196 1.0000 Uani .
C12 C 0.00846(11) 0.3420(2) 0.08241(9) 0.0199 1.0000 Uani .
C13 C -0.02118(11) 0.2922(2) 0.00882(9) 0.0193 1.0000 Uani .
C14 C 0.03864(12) 0.2956(2) -0.04388(10) 0.0194 1.0000 Uani .
C15 C 0.12792(11) 0.2407(2) -0.02239(9) 0.0197 1.0000 Uani .
C16 C 0.18310(12) 0.2400(2) -0.07194(10) 0.0203 1.0000 Uani .
C17 C 0.14936(12) 0.2967(2) -0.14297(10) 0.0205 1.0000 Uani .
N18 N 0.20820(10) 0.2995(2) -0.19567(8) 0.0239 1.0000 Uani .
O19 O 0.28372(9) 0.2386(2) -0.17591(8) 0.0366 1.0000 Uani .
O20 O 0.17895(9) 0.3629(2) -0.25679(7) 0.0332 1.0000 Uani .
C21 C 0.06202(12) 0.3534(2) -0.16627(10) 0.0220 1.0000 Uani .
C22 C 0.00693(12) 0.3512(2) -0.11628(10) 0.0214 1.0000 Uani .
C23 C -0.10983(11) 0.2372(2) -0.01461(9) 0.0201 1.0000 Uani .
C24 C -0.16656(11) 0.2312(2) 0.03380(10) 0.0199 1.0000 Uani .
C25 C -0.07066(13) 0.3847(3) 0.46629(10) 0.0273 1.0000 Uani .
C26 C -0.13572(14) 0.3190(3) 0.51224(11) 0.0368 1.0000 Uani .
C27 C 0.01483(14) 0.5224(3) 0.33609(11) 0.0330 1.0000 Uani .
C28 C 0.08844(15) 0.5418(4) 0.30473(12) 0.0431 1.0000 Uani .
C29 C 0.13196(14) 0.3884(4) 0.28569(11) 0.0470 1.0000 Uani .
C30 C 0.10210(13) 0.2133(4) 0.29811(11) 0.0427 1.0000 Uani .
O31 O 0.40644(8) 0.5952(2) 0.24855(7) 0.0259 1.0000 Uani .
C32 C 0.35732(12) 0.5184(2) 0.18857(10) 0.0211 1.0000 Uani .
O33 O 0.28382(9) 0.4566(2) 0.18504(7) 0.0346 1.0000 Uani .
C34 C 0.40525(11) 0.5173(2) 0.12714(9) 0.0183 1.0000 Uani .
C35 C 0.49502(12) 0.5649(2) 0.13737(10) 0.0200 1.0000 Uani .
C36 C 0.53689(11) 0.5592(2) 0.07878(10) 0.0198 1.0000 Uani .
C37 C 0.49054(11) 0.5125(2) 0.00869(9) 0.0178 1.0000 Uani .
C38 C 0.53671(11) 0.5125(2) -0.05350(9) 0.0178 1.0000 Uani .
C39 C 0.62673(11) 0.4609(2) -0.04135(10) 0.0198 1.0000 Uani .
C40 C 0.67235(12) 0.4633(2) -0.09727(10) 0.0212 1.0000 Uani .
C41 C 0.62786(12) 0.5162(2) -0.16650(10) 0.0213 1.0000 Uani .
N42 N 0.67697(11) 0.5175(2) -0.22599(9) 0.0275 1.0000 Uani .
O43 O 0.63785(10) 0.5678(2) -0.28704(8) 0.0384 1.0000 Uani .
O44 O 0.75426(10) 0.4650(2) -0.21250(9) 0.0401 1.0000 Uani .
C45 C 0.53847(12) 0.5654(3) -0.18119(10) 0.0229 1.0000 Uani .
C46 C 0.49329(12) 0.5638(2) -0.12453(10) 0.0208 1.0000 Uani .
C47 C 0.40005(11) 0.4672(2) -0.00140(9) 0.0183 1.0000 Uani .
C48 C 0.35875(11) 0.4665(2) 0.05771(10) 0.0186 1.0000 Uani .
C49 C 0.37315(12) 0.5886(3) 0.31608(10) 0.0249 1.0000 Uani .
C50 C 0.45080(12) 0.6486(3) 0.37605(10) 0.0252 1.0000 Uani .
C51 C 0.53358(12) 0.5241(3) 0.38312(10) 0.0247 1.0000 Uani .
C52 C 0.61386(12) 0.6185(3) 0.43090(10) 0.0238 1.0000 Uani .
C53 C 0.66866(13) 0.7314(3) 0.39982(10) 0.0280 1.0000 Uani .
F54 F 0.64658(11) 0.7554(2) 0.32692(7) 0.0559 1.0000 Uani .
C55 C 0.74256(14) 0.8224(3) 0.43994(12) 0.0338 1.0000 Uani .
C56 C 0.76239(13) 0.8020(3) 0.51508(12) 0.0331 1.0000 Uani .
C57 C 0.70885(13) 0.6924(3) 0.54853(11) 0.0329 1.0000 Uani .
C58 C 0.63588(13) 0.6020(3) 0.50671(11) 0.0276 1.0000 Uani .
C59 C 0.51627(13) 0.3300(3) 0.41069(13) 0.0361 1.0000 Uani .
C60 C 0.59263(17) 0.1945(3) 0.41240(16) 0.0493 1.0000 Uani .
H41 H -0.1102 0.1866 0.3866 0.0247 1.0000 Uiso R
H52 H -0.2213 0.4335 0.3776 0.0286 1.0000 Uiso R
H51 H -0.1631 0.5458 0.3344 0.0289 1.0000 Uiso R
H62 H -0.2821 0.3968 0.2532 0.0345 1.0000 Uiso R
H61 H -0.2412 0.2022 0.2803 0.0350 1.0000 Uiso R
H111 H -0.0293 0.3831 0.1801 0.0217 1.0000 Uiso R
H121 H 0.0703 0.3810 0.1001 0.0274 1.0000 Uiso R
H151 H 0.1512 0.2027 0.0275 0.0242 1.0000 Uiso R
H161 H 0.2446 0.2038 -0.0575 0.0246 1.0000 Uiso R
H211 H 0.0418 0.3962 -0.2162 0.0281 1.0000 Uiso R
H221 H -0.0534 0.3899 -0.1312 0.0264 1.0000 Uiso R
H231 H -0.1320 0.2010 -0.0649 0.0243 1.0000 Uiso R
H241 H -0.2274 0.1883 0.0180 0.0239 1.0000 Uiso R
H251 H -0.0672 0.5143 0.4689 0.0358 1.0000 Uiso R
H252 H -0.0129 0.3238 0.4868 0.0350 1.0000 Uiso R
H261 H -0.1146 0.3446 0.5633 0.0527 1.0000 Uiso R
H262 H -0.1941 0.3664 0.4942 0.0536 1.0000 Uiso R
H263 H -0.1391 0.1904 0.5081 0.0535 1.0000 Uiso R
H271 H -0.0167 0.6343 0.3471 0.0445 1.0000 Uiso R
H281 H 0.1084 0.6671 0.2967 0.0519 1.0000 Uiso R
H291 H 0.1796 0.3916 0.2641 0.0516 1.0000 Uiso R
H301 H 0.1303 0.1131 0.2853 0.0563 1.0000 Uiso R
H351 H 0.5274 0.6042 0.1835 0.0224 1.0000 Uiso R
H361 H 0.5977 0.5914 0.0870 0.0246 1.0000 Uiso R
H391 H 0.6555 0.4204 0.0066 0.0254 1.0000 Uiso R
H401 H 0.7341 0.4296 -0.0887 0.0247 1.0000 Uiso R
H451 H 0.5086 0.5975 -0.2295 0.0287 1.0000 Uiso R
H461 H 0.4328 0.6021 -0.1347 0.0258 1.0000 Uiso R
H471 H 0.3658 0.4301 -0.0488 0.0216 1.0000 Uiso R
H481 H 0.2976 0.4261 0.0502 0.0250 1.0000 Uiso R
H492 H 0.3218 0.6769 0.3104 0.0335 1.0000 Uiso R
H491 H 0.3572 0.4627 0.3245 0.0350 1.0000 Uiso R
H501 H 0.4660 0.7754 0.3646 0.0300 1.0000 Uiso R
H502 H 0.4289 0.6398 0.4228 0.0299 1.0000 Uiso R
H511 H 0.5442 0.5127 0.3333 0.0301 1.0000 Uiso R
H551 H 0.7777 0.8991 0.4152 0.0417 1.0000 Uiso R
H561 H 0.8133 0.8565 0.5443 0.0393 1.0000 Uiso R
H571 H 0.7231 0.6796 0.5999 0.0398 1.0000 Uiso R
H581 H 0.5921 0.5233 0.5315 0.0278 1.0000 Uiso R
H592 H 0.5011 0.3427 0.4588 0.0476 1.0000 Uiso R
H591 H 0.4621 0.2837 0.3756 0.0465 1.0000 Uiso R
H602 H 0.5747 0.0714 0.4256 0.0687 1.0000 Uiso R
H601 H 0.6452 0.2325 0.4480 0.0700 1.0000 Uiso R
H603 H 0.6063 0.1870 0.3653 0.0690 1.0000 Uiso R

loop_
_atom_site_aniso_label
_atom_site_aniso_U_11
_atom_site_aniso_U_22
_atom_site_aniso_U_33
_atom_site_aniso_U_23
_atom_site_aniso_U_13
_atom_site_aniso_U_12
F1 0.0421(7) 0.0367(7) 0.0437(7) -0.0080(6) -0.0002(6) 0.0102(6)
C2 0.0242(9) 0.0431(12) 0.0201(9) -0.0060(9) -0.0046(7) 0.0059(9)
C3 0.0176(8) 0.0347(10) 0.0194(8) -0.0020(8) 0.0005(7) 0.0004(8)
C4 0.0220(8) 0.0209(9) 0.0233(9) 0.0005(7) 0.0044(7) 0.0003(7)
C5 0.0213(9) 0.0278(10) 0.0248(9) 0.0016(8) 0.0068(7) 0.0028(7)
C6 0.0198(9) 0.0396(11) 0.0239(9) 0.0022(9) 0.0053(7) -0.0021(8)
O7 0.0194(6) 0.0359(7) 0.0207(6) -0.0006(6) 0.0029(5) -0.0041(6)
C8 0.0190(8) 0.0210(9) 0.0230(9) 0.0032(7) -0.0004(7) 0.0004(7)
O9 0.0205(7) 0.0499(9) 0.0301(7) -0.0055(7) 0.0033(5) -0.0099(6)
C10 0.0196(8) 0.0135(8) 0.0227(9) 0.0031(7) 0.0003(7) 0.0010(6)
C11 0.0209(8) 0.0165(8) 0.0189(8) 0.0011(7) -0.0017(6) -0.0014(7)
C12 0.0182(8) 0.0164(8) 0.0229(8) 0.0026(7) -0.0009(6) -0.0015(7)
C13 0.0214(9) 0.0126(8) 0.0223(9) 0.0026(7) 0.0009(7) 0.0020(7)
C14 0.0208(8) 0.0126(8) 0.0231(9) -0.0019(7) 0.0007(7) -0.0011(6)
C15 0.0203(8) 0.0155(8) 0.0209(8) 0.0004(7) -0.0014(7) -0.0011(7)
C16 0.0185(8) 0.0151(8) 0.0249(9) -0.0011(7) -0.0006(7) 0.0004(7)
C17 0.0233(9) 0.0163(8) 0.0212(8) -0.0025(7) 0.0032(7) -0.0007(7)
N18 0.0233(8) 0.0250(8) 0.0224(8) -0.0003(6) 0.0029(6) 0.0021(6)
O19 0.0247(7) 0.0521(9) 0.0330(7) 0.0033(7) 0.0060(6) 0.0120(7)
O20 0.0334(7) 0.0419(9) 0.0243(7) 0.0058(6) 0.0059(6) 0.0051(7)
C21 0.0250(9) 0.0182(8) 0.0206(8) 0.0019(7) -0.0007(7) 0.0011(7)
C22 0.0193(8) 0.0180(9) 0.0246(9) -0.0007(7) -0.0004(7) 0.0032(7)
C23 0.0210(8) 0.0158(8) 0.0208(8) -0.0015(7) -0.0021(7) 0.0019(7)
C24 0.0170(8) 0.0152(8) 0.0248(9) -0.0007(7) -0.0016(7) 0.0011(7)
C25 0.0273(9) 0.0298(10) 0.0228(9) -0.0018(8) 0.0010(8) -0.0036(8)
C26 0.0392(11) 0.0492(13) 0.0227(9) -0.0007(9) 0.0080(8) -0.0059(10)
C27 0.0276(10) 0.0422(12) 0.0279(10) 0.0016(9) 0.0029(8) -0.0075(9)
C28 0.0291(11) 0.0683(17) 0.0299(11) 0.0046(11) 0.0019(9) -0.0177(11)
C29 0.0171(9) 0.101(2) 0.0210(10) -0.0009(12) 0.0009(8) -0.0073(12)
C30 0.0205(10) 0.0812(19) 0.0238(10) -0.0140(12) -0.0011(8) 0.0131(11)
O31 0.0239(6) 0.0363(8) 0.0171(6) -0.0014(5) 0.0036(5) -0.0072(6)
C32 0.0204(9) 0.0195(9) 0.0219(9) 0.0003(7) 0.0014(7) 0.0010(7)
O33 0.0233(7) 0.0547(9) 0.0264(7) -0.0095(7) 0.0070(6) -0.0112(7)
C34 0.0195(8) 0.0138(8) 0.0207(8) 0.0022(7) 0.0021(7) 0.0015(7)
C35 0.0205(8) 0.0199(9) 0.0172(8) 0.0001(7) -0.0014(6) -0.0025(7)
C36 0.0163(8) 0.0179(8) 0.0240(9) -0.0003(7) 0.0015(7) -0.0025(7)
C37 0.0197(8) 0.0122(8) 0.0207(8) 0.0008(7) 0.0025(7) 0.0014(6)
C38 0.0190(8) 0.0128(8) 0.0208(8) -0.0012(7) 0.0022(7) -0.0021(6)
C39 0.0194(8) 0.0173(8) 0.0209(9) -0.0001(7) 0.0003(7) -0.0007(7)
C40 0.0181(8) 0.0177(8) 0.0273(9) 0.0005(7) 0.0033(7) 0.0007(7)
C41 0.0246(9) 0.0172(9) 0.0234(9) 0.0003(7) 0.0082(7) -0.0016(7)
N42 0.0315(9) 0.0257(9) 0.0273(8) 0.0037(7) 0.0107(7) 0.0001(7)
O43 0.0439(9) 0.0479(9) 0.0255(8) 0.0101(7) 0.0124(6) 0.0061(7)
O44 0.0296(8) 0.0551(10) 0.0400(8) 0.0082(8) 0.0172(6) 0.0092(7)
C45 0.0253(9) 0.0226(9) 0.0194(9) 0.0039(7) 0.0015(7) 0.0027(7)
C46 0.0184(8) 0.0192(9) 0.0240(9) 0.0012(7) 0.0026(7) 0.0010(7)
C47 0.0172(8) 0.0150(8) 0.0208(8) -0.0005(7) -0.0002(7) 0.0005(6)
C48 0.0155(8) 0.0160(8) 0.0226(9) 0.0015(7) -0.0000(7) 0.0009(6)
C49 0.0227(9) 0.0337(11) 0.0184(9) 0.0006(8) 0.0050(7) 0.0002(8)
C50 0.0254(9) 0.0297(10) 0.0197(9) -0.0016(7) 0.0029(7) 0.0014(8)
C51 0.0218(9) 0.0277(10) 0.0235(9) -0.0069(8) 0.0023(7) 0.0002(7)
C52 0.0231(9) 0.0217(9) 0.0258(9) -0.0053(7) 0.0032(7) 0.0036(7)
C53 0.0315(10) 0.0267(10) 0.0253(9) 0.0001(8) 0.0047(8) 0.0037(8)
F54 0.0666(10) 0.0645(10) 0.0384(7) 0.0058(7) 0.0153(7) -0.0145(8)
C55 0.0282(10) 0.0268(10) 0.0481(12) 0.0011(9) 0.0116(9) -0.0047(8)
C56 0.0235(9) 0.0301(11) 0.0414(11) -0.0045(9) -0.0030(8) -0.0022(8)
C57 0.0293(10) 0.0386(11) 0.0269(10) -0.0024(9) -0.0030(8) -0.0007(9)
C58 0.0238(9) 0.0310(10) 0.0280(10) -0.0018(8) 0.0058(7) -0.0014(8)
C59 0.0268(10) 0.0262(10) 0.0500(13) -0.0057(10) -0.0036(9) -0.0018(8)
C60 0.0445(13) 0.0288(12) 0.0678(17) -0.0085(12) -0.0039(12) 0.0052(10)

loop_
_atom_type_symbol
_atom_type_scat_dispersion_real
_atom_type_scat_dispersion_imag
_atom_type_scat_Cromer_Mann_a1
_atom_type_scat_Cromer_Mann_b1
_atom_type_scat_Cromer_Mann_a2
_atom_type_scat_Cromer_Mann_b2
_atom_type_scat_Cromer_Mann_a3
_atom_type_scat_Cromer_Mann_b3
_atom_type_scat_Cromer_Mann_a4
_atom_type_scat_Cromer_Mann_b4
_atom_type_scat_Cromer_Mann_c
_atom_type_scat_source
C 0.0181 0.0091 2.3100 20.8439 1.0200 10.2075 1.5886 0.5687 0.8650 51.6512 0.2156 'International Tables Vol C 4.2.6.8 and 6.1.1.4'
H 0.0000 0.0000 0.4930 10.5109 0.3229 26.1257 0.1402 3.1424 0.0408 57.7998 0.0030 'International Tables Vol C 4.2.6.8 and 6.1.1.4'
N 0.0311 0.0180 12.2126 0.0057 3.1322 9.8933 2.0125 28.9975 1.1663 0.5826 -11.5290 'International Tables Vol C 4.2.6.8 and 6.1.1.4'
O 0.0492 0.0322 3.0485 13.2771 2.2868 5.7011 1.5463 0.3239 0.8670 32.9089 0.2508 'International Tables Vol C 4.2.6.8 and 6.1.1.4'
F 0.0727 0.0534 3.5392 10.2825 2.6412 4.2944 1.5170 0.2615 1.0243 26.1476 0.2776 'International Tables Vol C 4.2.6.8 and 6.1.1.4'

loop_
_geom_angle_atom_site_label_1
_geom_angle_atom_site_label_2
_geom_angle_atom_site_label_3
_geom_angle
_geom_angle_publ_flag
F1 C2 C3 118.85(17) yes
F1 C2 C30 117.1(2) yes
C3 C2 C30 124.0(2) yes
C2 C3 C4 121.75(18) yes
C2 C3 C27 116.08(18) yes
C4 C3 C27 122.12(18) yes
C3 C4 C5 113.03(15) yes
C3 C4 C25 109.73(14) yes
C5 C4 C25 110.99(15) yes
C3 C4 H41 108.8 no
C5 C4 H41 107.7 no
C25 C4 H41 106.3 no
C4 C5 C6 115.66(16) yes
C4 C5 H52 108.9 no
C6 C5 H52 109.7 no
C4 C5 H51 107.4 no
C6 C5 H51 108.2 no
H52 C5 H51 106.6 no
C5 C6 O7 108.15(14) yes
C5 C6 H62 111.6 no
O7 C6 H62 108.4 no
C5 C6 H61 112.1 no
O7 C6 H61 108.6 no
H62 C6 H61 107.9 no
C6 O7 C8 115.50(14) yes
O7 C8 O9 123.72(17) yes
O7 C8 C10 112.69(14) yes
O9 C8 C10 123.59(16) yes
C8 C10 C11 123.01(16) yes
C8 C10 C24 117.64(15) yes
C11 C10 C24 119.33(16) yes
C10 C11 C12 120.16(16) yes
C10 C11 H111 119.1 no
C12 C11 H111 120.6 no
C11 C12 C13 120.95(16) yes
C11 C12 H121 119.2 no
C13 C12 H121 119.8 no
C12 C13 C14 121.82(15) yes
C12 C13 C23 118.33(16) yes
C14 C13 C23 119.85(16) yes
C13 C14 C15 120.79(16) yes
C13 C14 C22 120.54(16) yes
C15 C14 C22 118.66(16) yes
C14 C15 C16 120.77(16) yes
C14 C15 H151 119.9 no
C16 C15 H151 119.3 no
C15 C16 C17 118.83(16) yes
C15 C16 H161 121.3 no
C17 C16 H161 119.9 no
C16 C17 N18 119.13(15) yes
C16 C17 C21 122.27(16) yes
N18 C17 C21 118.60(15) yes
C17 N18 O19 118.15(15) yes
C17 N18 O20 118.14(15) yes
O19 N18 O20 123.71(16) yes
C17 C21 C22 118.37(16) yes
C17 C21 H211 119.4 no
C22 C21 H211 122.2 no
C14 C22 C21 121.09(16) yes
C14 C22 H221 119.2 no
C21 C22 H221 119.7 no
C13 C23 C24 120.82(16) yes
C13 C23 H231 120.2 no
C24 C23 H231 119.0 no
C10 C24 C23 120.36(15) yes
C10 C24 H241 118.9 no
C23 C24 H241 120.8 no
C4 C25 C26 113.30(15) yes
C4 C25 H251 110.2 no
C26 C25 H251 108.6 no
C4 C25 H252 105.6 no
C26 C25 H252 106.6 no
H251 C25 H252 112.6 no
C25 C26 H261 112.0 no
C25 C26 H262 111.8 no
H261 C26 H262 112.2 no
C25 C26 H263 107.2 no
H261 C26 H263 106.0 no
H262 C26 H263 107.2 no
C3 C27 C28 121.0(2) yes
C3 C27 H271 119.9 no
C28 C27 H271 119.1 no
C27 C28 C29 120.8(2) yes
C27 C28 H281 118.0 no
C29 C28 H281 121.3 no
C28 C29 C30 119.73(19) yes
C28 C29 H291 125.1 no
C30 C29 H291 115.2 no
C29 C30 C2 118.4(2) yes
C29 C30 H301 119.7 no
C2 C30 H301 121.9 no
C32 O31 C49 118.20(14) yes
O31 C32 O33 124.07(17) yes
O31 C32 C34 111.36(15) yes
O33 C32 C34 124.56(16) yes
C32 C34 C35 121.96(15) yes
C32 C34 C48 118.57(15) yes
C35 C34 C48 119.47(16) yes
C34 C35 C36 119.79(16) yes
C34 C35 H351 121.1 no
C36 C35 H351 119.1 no
C35 C36 C37 121.24(16) yes
C35 C36 H361 118.4 no
C37 C36 H361 120.4 no
C36 C37 C38 120.01(15) yes
C36 C37 C47 118.67(15) yes
C38 C37 C47 121.33(15) yes
C37 C38 C39 119.43(15) yes
C37 C38 C46 121.91(15) yes
C39 C38 C46 118.66(16) yes
C38 C39 C40 121.13(16) yes
C38 C39 H391 118.5 no
C40 C39 H391 120.3 no
C39 C40 C41 118.78(16) yes
C39 C40 H401 121.0 no
C41 C40 H401 120.3 no
C40 C41 N42 118.43(16) yes
C40 C41 C45 121.98(16) yes
N42 C41 C45 119.58(16) yes
C41 N42 O43 118.33(15) yes
C41 N42 O44 118.34(15) yes
O43 N42 O44 123.31(16) yes
C41 C45 C46 118.83(16) yes
C41 C45 H451 120.7 no
C46 C45 H451 120.5 no
C38 C46 C45 120.61(16) yes
C38 C46 H461 121.1 no
C45 C46 H461 118.3 no
C37 C47 C48 120.17(16) yes
C37 C47 H471 121.4 no
C48 C47 H471 118.4 no
C34 C48 C47 120.61(16) yes
C34 C48 H481 120.6 no
C47 C48 H481 118.8 no
O31 C49 C50 105.26(14) yes
O31 C49 H492 107.4 no
C50 C49 H492 112.1 no
O31 C49 H491 108.7 no
C50 C49 H491 109.6 no
H492 C49 H491 113.3 no
C49 C50 C51 113.83(15) yes
C49 C50 H501 107.1 no
C51 C50 H501 109.5 no
C49 C50 H502 105.5 no
C51 C50 H502 108.2 no
H501 C50 H502 112.9 no
C50 C51 C52 109.98(15) yes
C50 C51 C59 111.29(16) yes
C52 C51 C59 112.88(16) yes
C50 C51 H511 105.4 no
C52 C51 H511 108.5 no
C59 C51 H511 108.5 no
C51 C52 C53 120.53(17) yes
C51 C52 C58 123.49(17) yes
C53 C52 C58 115.96(17) yes
C52 C53 F54 116.99(17) yes
C52 C53 C55 123.67(18) yes
F54 C53 C55 119.32(18) yes
C53 C55 C56 118.62(19) yes
C53 C55 H551 119.6 no
C56 C55 H551 121.7 no
C55 C56 C57 119.67(18) yes
C55 C56 H561 121.6 no
C57 C56 H561 118.7 no
C56 C57 C58 120.23(19) yes
C56 C57 H571 118.8 no
C58 C57 H571 120.9 no
C52 C58 C57 121.84(19) yes
C52 C58 H581 116.7 no
C57 C58 H581 121.4 no
C51 C59 C60 113.96(18) yes
C51 C59 H592 108.3 no
C60 C59 H592 111.8 no
C51 C59 H591 105.3 no
C60 C59 H591 109.3 no
H592 C59 H591 107.7 no
C59 C60 H602 109.4 no
C59 C60 H601 111.0 no
H602 C60 H601 108.9 no
C59 C60 H603 109.7 no
H602 C60 H603 108.1 no
H601 C60 H603 109.6 no

loop_
_geom_bond_atom_site_label_1
_geom_bond_atom_site_label_2
_geom_bond_distance
_geom_bond_publ_flag
F1 C2 1.349(3) yes
C2 C3 1.383(3) yes
C2 C30 1.381(3) yes
C3 C4 1.520(2) yes
C3 C27 1.401(3) yes
C4 C5 1.535(2) yes
C4 C25 1.544(2) yes
C4 H41 1.000 no
C5 C6 1.510(3) yes
C5 H52 0.969 no
C5 H51 0.968 no
C6 O7 1.456(2) yes
C6 H62 0.969 no
C6 H61 0.986 no
O7 C8 1.333(2) yes
C8 O9 1.212(2) yes
C8 C10 1.487(2) yes
C10 C11 1.393(2) yes
C10 C24 1.395(2) yes
C11 C12 1.385(2) yes
C11 H111 0.960 no
C12 C13 1.401(2) yes
C12 H121 0.981 no
C13 C14 1.482(2) yes
C13 C23 1.399(2) yes
C14 C15 1.405(2) yes
C14 C22 1.396(2) yes
C15 C16 1.381(3) yes
C15 H151 0.966 no
C16 C17 1.381(2) yes
C16 H161 0.964 no
C17 N18 1.471(2) yes
C17 C21 1.385(3) yes
N18 O19 1.225(2) yes
N18 O20 1.224(2) yes
C21 C22 1.386(2) yes
C21 H211 0.968 no
C22 H221 0.953 no
C23 C24 1.383(2) yes
C23 H231 0.965 no
C24 H241 0.971 no
C25 C26 1.524(3) yes
C25 H251 0.939 no
C25 H252 0.994 no
C26 H261 0.959 no
C26 H262 0.955 no
C26 H263 0.933 no
C27 C28 1.387(3) yes
C27 H271 0.986 no
C28 C29 1.379(4) yes
C28 H281 0.978 no
C29 C30 1.382(4) yes
C29 H291 0.908 no
C30 H301 0.901 no
O31 C32 1.333(2) yes
O31 C49 1.458(2) yes
C32 O33 1.205(2) yes
C32 C34 1.488(2) yes
C34 C35 1.397(2) yes
C34 C48 1.392(2) yes
C35 C36 1.382(2) yes
C35 H351 0.943 no
C36 C37 1.394(2) yes
C36 H361 0.945 no
C37 C38 1.483(2) yes
C37 C47 1.404(2) yes
C38 C39 1.406(2) yes
C38 C46 1.403(2) yes
C39 C40 1.375(2) yes
C39 H391 0.958 no
C40 C41 1.383(3) yes
C40 H401 0.961 no
C41 N42 1.469(2) yes
C41 C45 1.391(3) yes
N42 O43 1.227(2) yes
N42 O44 1.223(2) yes
C45 C46 1.382(3) yes
C45 H451 0.951 no
C46 H461 0.952 no
C47 C48 1.384(2) yes
C47 H471 0.969 no
C48 H481 0.967 no
C49 C50 1.519(3) yes
C49 H492 1.003 no
C49 H491 0.964 no
C50 C51 1.542(3) yes
C50 H501 0.980 no
C50 H502 1.001 no
C51 C52 1.524(3) yes
C51 C59 1.536(3) yes
C51 H511 0.980 no
C52 C53 1.385(3) yes
C52 C58 1.389(3) yes
C53 F54 1.343(2) yes
C53 C55 1.389(3) yes
C55 C56 1.379(3) yes
C55 H551 0.959 no
C56 C57 1.383(3) yes
C56 H561 0.941 no
C57 C58 1.388(3) yes
C57 H571 0.941 no
C58 H581 1.058 no
C59 C60 1.524(3) yes
C59 H592 0.979 no
C59 H591 1.003 no
C60 H602 0.978 no
C60 H601 0.972 no
C60 H603 0.947 no

loop_
_geom_hbond_atom_site_label_D
_geom_hbond_atom_site_label_H
_geom_hbond_atom_site_label_A
_geom_hbond_site_symmetry_A
_geom_hbond_angle_DHA
_geom_hbond_distance_DH
_geom_hbond_distance_HA
_geom_hbond_distance_DA
_geom_hbond_publ_flag
C29 H291 O33 . 165 0.91 2.44 3.328(3) yes
C36 H361 O19 2_655 142 0.95 2.44 3.237(3) yes
C46 H461 O9 2_555 170 0.95 2.54 3.477(3) yes
C59 H591 O43 2_645 159 1.00 2.54 3.498(3) yes
